data_7719317
loop_
_publ_author_name
'Chen, Yu-Hsuan'
'Chen, Guan-Wen'
'Lee, Yi-Hui'
'Liu, Hsin-Kuan'
'Lin, Chun-Yi'

_publ_section_title
;
 Two-coordinate Co and Ni complexes of a bulky imidazolin-2-iminato ligand
 and facile synthesis of heterobimetallic complexes.
;
_journal_issue 38
_journal_name_full 'Dalton transactions (Cambridge, England : 2003)'
_journal_page_first 14448
_journal_page_last 14455
_journal_paper_doi 10.1039/d5dt01455g
_journal_volume 54
_journal_year 2025
_chemical_formula_moiety 'C54 H72 Cl2 Co Ge N6'
_chemical_formula_sum 'C54 H72 Cl2 Co Ge N6'
_chemical_formula_weight 1007.59
_chemical_properties_physical Air-sensitive,Moisture-sensitive,Oxygen-sensitive
_space_group_crystal_system orthorhombic
_space_group_IT_number 33
_space_group_name_Hall 'P 2c -2n'
_space_group_name_H-M_alt 'P n a 21'
_atom_sites_solution_hydrogens geom
_atom_sites_solution_primary dual
_audit_creation_date 2024-03-15
_audit_creation_method
;
Olex2 1.5
(compiled 2024.02.16 svn.r378c4104 for OlexSys, GUI svn.r6928)
;
_audit_update_record
;
2025-03-03 deposited with the CCDC.	2025-08-19 downloaded from the CCDC.
;
_cell_angle_alpha 90
_cell_angle_beta 90
_cell_angle_gamma 90
_cell_formula_units_Z 4
_cell_length_a 22.3891(2)
_cell_length_b 19.61330(10)
_cell_length_c 12.14250(10)
_cell_measurement_reflns_used 20062
_cell_measurement_temperature 100.00(10)
_cell_measurement_theta_max 72.8560
_cell_measurement_theta_min 3.0040
_cell_volume 5332.06(7)
_computing_cell_refinement 'CrysAlisPro 1.171.42.96a (Rigaku OD, 2023)'
_computing_data_collection 'CrysAlisPro 1.171.42.96a (Rigaku OD, 2023)'
_computing_data_reduction 'CrysAlisPro 1.171.42.96a (Rigaku OD, 2023)'
_computing_molecular_graphics 'Olex2 1.5 (Dolomanov et al., 2009)'
_computing_publication_material 'Olex2 1.5 (Dolomanov et al., 2009)'
_computing_structure_refinement 'SHELXL 2018/3 (Sheldrick, 2015)'
_computing_structure_solution 'SHELXT 2018/2 (Sheldrick, 2018)'
_diffrn_ambient_environment N~2~
_diffrn_ambient_temperature 100.00(10)
_diffrn_detector 'Hybrid Pixel Array Detector'
_diffrn_detector_area_resol_mean 10.0000
_diffrn_detector_type 'HyPix-Arc 150'
_diffrn_measured_fraction_theta_full 1.000
_diffrn_measured_fraction_theta_max 0.982
_diffrn_measurement_details
;
List of Runs (angles in degrees, time in seconds):

  # Type    Start    End  Width  t~exp~   \w     \q     \k     \f   Frames
#--------------------------------------------------------------------------
  1  \w     43.00 107.00   0.50    0.19    --   56.39  15.00 -90.00  128
  2  \w     83.00 109.00   0.50    0.19    --   80.61  15.00 -90.00   52
  3  \w     51.00  76.00   0.50    0.19    --   80.61  15.00 -90.00   50
  4  \w     45.00 126.00   0.50    0.19    --   80.61  15.00 -60.00  162
  5  \w     47.00 110.00   0.50    0.19    --   80.61  15.00  30.00  126
  6  \w     16.00  42.00   0.50    0.19    --   56.39 -95.00 -30.00   52
  7  \w     28.00  57.00   0.50    0.19    --   69.64 -95.00-180.00   58
  8  \w     49.00  89.00   0.50    0.19    --   80.61-111.00-180.00   80
  9  \w     38.00  63.00   0.50    0.19    --   80.61 -95.00-120.00   50
 10  \w     38.00  73.00   0.50    0.19    --   80.61 -95.00-150.00   70
 11  \w     28.00  60.00   0.50    0.19    --   69.64 -95.00   0.00   64
 12  \w     36.00  74.00   0.50    0.19    --   80.61-111.00  30.00   76
 13  \w     28.00  54.00   0.50    0.19    --   56.39 -95.00  60.00   52
 14  \w     36.00  66.00   0.50    0.19    --   80.61-111.00 150.00   60
 15  \w     22.00  50.00   0.50    0.19    --   56.39 -95.00 120.00   56
 16  \w   -127.00-101.00   0.50    0.19    --  -76.67 -15.00-120.00   52
 17  \w   -126.00 -44.00   0.50    0.19    --  -76.67 -15.00  90.00  164
 18  \w   -127.00 -41.00   0.50    0.19    --  -76.67 -15.00 -30.00  172
 19  \w    -91.00 -35.00   0.50    0.19    --  -76.67 111.00-150.00  112
 20  \w    -46.00 -21.00   0.50    0.19    --  -59.22 112.00 143.00   50
 21  \w     13.00  38.00   0.50    0.19    --   56.15 -95.00 -30.00   50
 22  \w    -51.00 -25.00   0.50    0.19    --  -71.82 125.00  30.00   52
 23  \w    -58.00 -32.00   0.50    0.19    --  -76.67 111.00-150.00   52
 24  \w    -57.00 -31.00   0.50    0.19    --  -76.67 111.00 -90.00   52
 25  \w     38.00  63.00   0.50    0.19    --   80.61 -95.00-180.00   50
 26  \w     46.00  75.00   0.50    0.19    --   80.61 -95.00 -90.00   58
 27  \w     55.00  81.00   0.50    0.19    --   80.61 -95.00   0.00   52
 28  \w     56.00  82.00   0.50    0.19    --   80.61 -95.00  60.00   52
 29  \w     39.00  65.00   0.50    0.19    --   80.61 -95.00  90.00   52
 30  \w    -70.00 -45.00   0.50    0.19    --  -59.22 112.00 143.00   50
;
_diffrn_measurement_device 'four-circle diffractometer'
_diffrn_measurement_device_type 'XtaLAB Synergy R, DW system, HyPix-Arc 150'
_diffrn_measurement_method '\w scans'
_diffrn_orient_matrix_type 'CrysAlisPro convention (1999,Acta A55,543-557)'
_diffrn_orient_matrix_UB_11 -0.0425827000
_diffrn_orient_matrix_UB_12 0.0142325000
_diffrn_orient_matrix_UB_13 0.0611132000
_diffrn_orient_matrix_UB_21 0.0059199000
_diffrn_orient_matrix_UB_22 -0.1235830000
_diffrn_orient_matrix_UB_23 0.0164326000
_diffrn_orient_matrix_UB_31 0.0537320000
_diffrn_orient_matrix_UB_32 0.0248792000
_diffrn_orient_matrix_UB_33 0.0465265000
_diffrn_radiation_monochromator mirror
_diffrn_radiation_probe x-ray
_diffrn_radiation_type 'Cu K\a'
_diffrn_radiation_wavelength 1.54184
_diffrn_reflns_av_R_equivalents 0.0654
_diffrn_reflns_av_unetI/netI 0.0400
_diffrn_reflns_Laue_measured_fraction_full 1.000
_diffrn_reflns_Laue_measured_fraction_max 0.982
_diffrn_reflns_limit_h_max 24
_diffrn_reflns_limit_h_min -27
_diffrn_reflns_limit_k_max 23
_diffrn_reflns_limit_k_min -22
_diffrn_reflns_limit_l_max 14
_diffrn_reflns_limit_l_min -15
_diffrn_reflns_number 45096
_diffrn_reflns_point_group_measured_fraction_full 0.969
_diffrn_reflns_point_group_measured_fraction_max 0.934
_diffrn_reflns_theta_full 67.684
_diffrn_reflns_theta_max 73.307
_diffrn_reflns_theta_min 2.995
_diffrn_source 'Rotating-anode X-ray tube'
_diffrn_source_type 'Rigaku (Cu) X-ray Source'
_exptl_absorpt_coefficient_mu 4.352
_exptl_absorpt_correction_T_max 1.00000
_exptl_absorpt_correction_T_min 0.75924
_exptl_absorpt_correction_type multi-scan
_exptl_absorpt_process_details
;
CrysAlisPro 1.171.42.96a (Rigaku Oxford Diffraction, 2023)
Empirical absorption correction using spherical harmonics,
implemented in SCALE3 ABSPACK scaling algorithm.
;
_exptl_crystal_colour blue
_exptl_crystal_colour_primary blue
_exptl_crystal_density_diffrn 1.255
_exptl_crystal_description block
_exptl_crystal_F_000 2124
_exptl_crystal_preparation 'Magnetic properties'
_exptl_crystal_size_max 0.16
_exptl_crystal_size_mid 0.14
_exptl_crystal_size_min 0.1
_refine_diff_density_max 0.753
_refine_diff_density_min -1.394
_refine_diff_density_rms 0.139
_refine_ls_abs_structure_details
;
 Refined as an inversion twin.
;
_refine_ls_abs_structure_Flack 0.493(5)
_refine_ls_extinction_method none
_refine_ls_goodness_of_fit_ref 1.044
_refine_ls_hydrogen_treatment constr
_refine_ls_matrix_type full
_refine_ls_number_parameters 594
_refine_ls_number_reflns 9997
_refine_ls_number_restraints 1
_refine_ls_restrained_S_all 1.044
_refine_ls_R_factor_all 0.0656
_refine_ls_R_factor_gt 0.0321
_refine_ls_shift/su_max 0.001
_refine_ls_shift/su_mean 0.000
_refine_ls_structure_factor_coef Fsqd
_refine_ls_weighting_details 'w=1/[\s^2^(Fo^2^)+(0.0606P)^2^+3.8778P] where P=(Fo^2^+2Fc^2^)/3'
_refine_ls_weighting_scheme calc
_refine_ls_wR_factor_gt 0.0816
_refine_ls_wR_factor_ref 0.1076
_reflns_Friedel_coverage 0.813
_reflns_Friedel_fraction_full 0.934
_reflns_Friedel_fraction_max 0.881
_reflns_number_gt 8855
_reflns_number_total 9997
_reflns_threshold_expression 'I > 2\s(I)'
_cod_data_source_file d5dt01455g2.cif
_cod_data_source_block 240262lt_auto
_cod_depositor_comments 'Adding full bibliography for 7719316--7719320.cif.'
_cod_database_code 7719317
_shelx_shelxl_version_number 2018/3
_chemical_oxdiff_formula 'C H N O H Cl Co Ge'
_shelx_space_group_comment
;
The symmetry employed for this shelxl refinement is uniquely defined
by the following loop, which should always be used as a source of
symmetry information in preference to the above space-group names.
They are only intended as comments.
;
_shelx_estimated_absorpt_t_max 0.670
_shelx_estimated_absorpt_t_min 0.543
_olex2_refinement_description
;
1. Twinned data refinement
 Scales: 0.507(5)
 0.493(5)
2. Fixed Uiso
 At 1.2 times of:
  All C(H) groups
 At 1.5 times of:
  All C(H,H,H) groups
3.a Ternary CH refined with riding coordinates:
 C10(H10), C13(H13), C22(H22), C25(H25), C37(H37), C40(H40), C49(H49), C52(H52)
3.b Aromatic/amide H refined with riding coordinates:
 C2(H2), C3(H3), C6(H6), C7(H7), C8(H8), C18(H18), C19(H19), C20(H20),
 C29(H29), C30(H30), C33(H33), C34(H34), C35(H35), C45(H45), C46(H46), C47(H47)
3.c Idealised Me refined as rotating group:
 C11(H11A,H11B,H11C), C12(H12A,H12B,H12C), C14(H14A,H14B,H14C), C15(H15A,H15B,
 H15C), C23(H23A,H23B,H23C), C24(H24A,H24B,H24C), C26(H26A,H26B,H26C), C27(H27A,
 H27B,H27C), C38(H38A,H38B,H38C), C39(H39A,H39B,H39C), C41(H41A,H41B,H41C),
 C42(H42A,H42B,H42C), C50(H50A,H50B,H50C), C51(H51A,H51B,H51C), C53(H53A,H53B,
 H53C), C54(H54A,H54B,H54C)
;
_olex2_submission_special_instructions 'No special instructions were received'
_oxdiff_exptl_absorpt_empirical_details
;
Empirical correction (ABSPACK) includes:
- Absorption correction using spherical harmonics
- Frame scaling
;
_oxdiff_exptl_absorpt_empirical_full_max 1.344
_oxdiff_exptl_absorpt_empirical_full_min 0.786

loop_
_space_group_symop_operation_xyz
'x, y, z'
'-x, -y, z+1/2'
'x+1/2, -y+1/2, z'
'-x+1/2, y+1/2, z+1/2'

loop_
_atom_site_label
_atom_site_type_symbol
_atom_site_fract_x
_atom_site_fract_y
_atom_site_fract_z
_atom_site_U_iso_or_equiv
_atom_site_adp_type
_atom_site_occupancy
_atom_site_site_symmetry_order
_atom_site_calc_flag
_atom_site_refinement_flags_posn
_atom_site_refinement_flags_adp
_atom_site_refinement_flags_occupancy
_atom_site_disorder_assembly
_atom_site_disorder_group
Ge1 Ge 0.25447(2) 0.59503(2) 0.49830(5) 0.02124(13) Uani 1 1 d . . . . .
Co1 Co 0.25203(3) 0.44525(3) 0.48369(7) 0.01674(15) Uani 1 1 d . . . . .
Cl1 Cl 0.26198(6) 0.38102(6) 0.33184(10) 0.0326(3) Uani 1 1 d . . . . .
Cl2 Cl 0.24168(6) 0.37232(6) 0.62401(10) 0.0324(3) Uani 1 1 d . . . . .
N1 N 0.31061(14) 0.52642(16) 0.4803(3) 0.0150(7) Uani 1 1 d . . . . .
N4 N 0.19636(13) 0.52746(16) 0.5028(3) 0.0157(6) Uani 1 1 d . . . . .
N3 N 0.39451(14) 0.56926(18) 0.3754(3) 0.0170(7) Uani 1 1 d . . . . .
N2 N 0.41358(14) 0.50446(18) 0.5168(3) 0.0160(7) Uani 1 1 d . . . . .
N5 N 0.11396(15) 0.57192(19) 0.6113(3) 0.0186(7) Uani 1 1 d . . . . .
N6 N 0.09253(15) 0.51317(17) 0.4643(3) 0.0162(7) Uani 1 1 d . . . . .
C1 C 0.36776(18) 0.5335(2) 0.4590(4) 0.0158(8) Uani 1 1 d . . . . .
C2 C 0.45631(18) 0.5616(2) 0.3818(4) 0.0210(9) Uani 1 1 d . . . . .
H2 H 0.484906 0.580831 0.333031 0.025 Uiso 1 1 calc R U . . .
C3 C 0.46798(18) 0.5222(2) 0.4690(4) 0.0190(9) Uani 1 1 d . . . . .
H3 H 0.506424 0.508652 0.493910 0.023 Uiso 1 1 calc R U . . .
C4 C 0.36465(18) 0.6142(2) 0.2987(4) 0.0193(9) Uani 1 1 d . . . . .
C5 C 0.33838(18) 0.5862(2) 0.2049(4) 0.0198(9) Uani 1 1 d . . . . .
C6 C 0.31256(19) 0.6326(3) 0.1309(4) 0.0256(10) Uani 1 1 d . . . . .
H6 H 0.295060 0.616029 0.064916 0.031 Uiso 1 1 calc R U . . .
C7 C 0.3120(2) 0.7017(3) 0.1516(4) 0.0318(11) Uani 1 1 d . . . . .
H7 H 0.293491 0.731827 0.100688 0.038 Uiso 1 1 calc R U . . .
C8 C 0.3379(2) 0.7273(2) 0.2454(4) 0.0299(10) Uani 1 1 d . . . . .
H8 H 0.336893 0.775017 0.258907 0.036 Uiso 1 1 calc R U . . .
C9 C 0.3658(2) 0.6841(2) 0.3215(4) 0.0249(9) Uani 1 1 d . . . . .
C10 C 0.3962(2) 0.7141(2) 0.4217(4) 0.0318(11) Uani 1 1 d . . . . .
H10 H 0.408211 0.675333 0.470361 0.038 Uiso 1 1 calc R U . . .
C11 C 0.3554(3) 0.7610(3) 0.4891(5) 0.0453(13) Uani 1 1 d . . . . .
H11A H 0.345225 0.801406 0.445384 0.068 Uiso 1 1 calc R U . . .
H11B H 0.376085 0.775186 0.556464 0.068 Uiso 1 1 calc R U . . .
H11C H 0.318720 0.736539 0.508659 0.068 Uiso 1 1 calc R U . . .
C12 C 0.4535(3) 0.7517(3) 0.3871(5) 0.0461(14) Uani 1 1 d . . . . .
H12A H 0.481132 0.719467 0.352415 0.069 Uiso 1 1 calc R U . . .
H12B H 0.472474 0.771767 0.452310 0.069 Uiso 1 1 calc R U . . .
H12C H 0.443490 0.787959 0.334709 0.069 Uiso 1 1 calc R U . . .
C13 C 0.33866(19) 0.5101(2) 0.1849(4) 0.0213(9) Uani 1 1 d . . . . .
H13 H 0.332966 0.486948 0.257546 0.026 Uiso 1 1 calc R U . . .
C14 C 0.2888(2) 0.4863(2) 0.1083(4) 0.0272(10) Uani 1 1 d . . . . .
H14A H 0.250408 0.503706 0.134877 0.041 Uiso 1 1 calc R U . . .
H14B H 0.287744 0.436307 0.106969 0.041 Uiso 1 1 calc R U . . .
H14C H 0.296234 0.503448 0.033732 0.041 Uiso 1 1 calc R U . . .
C15 C 0.3989(2) 0.4869(3) 0.1380(4) 0.0330(12) Uani 1 1 d . . . . .
H15A H 0.398833 0.437197 0.129614 0.050 Uiso 1 1 calc R U . . .
H15B H 0.430971 0.500373 0.188311 0.050 Uiso 1 1 calc R U . . .
H15C H 0.405260 0.508280 0.066002 0.050 Uiso 1 1 calc R U . . .
C16 C 0.40606(18) 0.4724(2) 0.6232(4) 0.0177(8) Uani 1 1 d . . . . .
C17 C 0.41222(19) 0.4019(2) 0.6311(4) 0.0219(9) Uani 1 1 d . . . . .
C18 C 0.4031(2) 0.3730(3) 0.7357(4) 0.0271(10) Uani 1 1 d . . . . .
H18 H 0.406953 0.325136 0.744785 0.033 Uiso 1 1 calc R U . . .
C19 C 0.3887(2) 0.4129(3) 0.8253(4) 0.0307(11) Uani 1 1 d . . . . .
H19 H 0.382125 0.392134 0.894958 0.037 Uiso 1 1 calc R U . . .
C20 C 0.3839(2) 0.4826(3) 0.8145(4) 0.0278(11) Uani 1 1 d . . . . .
H20 H 0.374464 0.509477 0.877251 0.033 Uiso 1 1 calc R U . . .
C21 C 0.39248(19) 0.5145(2) 0.7128(4) 0.0217(9) Uani 1 1 d . . . . .
C22 C 0.3902(2) 0.5921(2) 0.7035(4) 0.0236(10) Uani 1 1 d . . . . .
H22 H 0.381233 0.603467 0.624988 0.028 Uiso 1 1 calc R U . . .
C23 C 0.4520(2) 0.6220(3) 0.7306(6) 0.0433(14) Uani 1 1 d . . . . .
H23A H 0.462846 0.610272 0.806461 0.065 Uiso 1 1 calc R U . . .
H23B H 0.450824 0.671692 0.722577 0.065 Uiso 1 1 calc R U . . .
H23C H 0.481814 0.603070 0.679924 0.065 Uiso 1 1 calc R U . . .
C24 C 0.3417(3) 0.6242(3) 0.7740(5) 0.0446(14) Uani 1 1 d . . . . .
H24A H 0.303334 0.602226 0.758103 0.067 Uiso 1 1 calc R U . . .
H24B H 0.338911 0.672993 0.757199 0.067 Uiso 1 1 calc R U . . .
H24C H 0.351507 0.618167 0.852005 0.067 Uiso 1 1 calc R U . . .
C25 C 0.4299(2) 0.3579(2) 0.5345(4) 0.0294(11) Uani 1 1 d . . . . .
H25 H 0.425470 0.386064 0.466346 0.035 Uiso 1 1 calc R U . . .
C26 C 0.3913(2) 0.2946(3) 0.5203(5) 0.0394(13) Uani 1 1 d . . . . .
H26A H 0.397611 0.263744 0.582721 0.059 Uiso 1 1 calc R U . . .
H26B H 0.402226 0.271327 0.451772 0.059 Uiso 1 1 calc R U . . .
H26C H 0.349124 0.307923 0.517261 0.059 Uiso 1 1 calc R U . . .
C27 C 0.4964(2) 0.3376(3) 0.5442(5) 0.0386(13) Uani 1 1 d . . . . .
H27A H 0.521115 0.378843 0.546205 0.058 Uiso 1 1 calc R U . . .
H27B H 0.507773 0.309759 0.480531 0.058 Uiso 1 1 calc R U . . .
H27C H 0.502521 0.311384 0.611945 0.058 Uiso 1 1 calc R U . . .
C28 C 0.13925(18) 0.5371(2) 0.5249(3) 0.0155(8) Uani 1 1 d . . . . .
C29 C 0.05193(19) 0.5695(2) 0.6023(4) 0.0234(9) Uani 1 1 d . . . . .
H29 H 0.024103 0.589779 0.651426 0.028 Uiso 1 1 calc R U . . .
C30 C 0.03868(17) 0.5336(2) 0.5121(4) 0.0220(9) Uani 1 1 d . . . . .
H30 H -0.000255 0.523804 0.485345 0.026 Uiso 1 1 calc R U . . .
C31 C 0.14533(19) 0.6061(2) 0.7005(4) 0.0210(9) Uani 1 1 d . . . . .
C32 C 0.1514(2) 0.6767(2) 0.6964(4) 0.0269(10) Uani 1 1 d . . . . .
C33 C 0.1785(2) 0.7088(3) 0.7869(4) 0.0323(11) Uani 1 1 d . . . . .
H33 H 0.183462 0.756859 0.786854 0.039 Uiso 1 1 calc R U . . .
C34 C 0.1981(2) 0.6709(3) 0.8761(4) 0.0328(11) Uani 1 1 d . . . . .
H34 H 0.215893 0.693332 0.937257 0.039 Uiso 1 1 calc R U . . .
C35 C 0.1920(2) 0.6009(3) 0.8769(4) 0.0279(10) Uani 1 1 d . . . . .
H35 H 0.205903 0.575599 0.938468 0.034 Uiso 1 1 calc R U . . .
C36 C 0.16557(18) 0.5668(2) 0.7885(4) 0.0215(9) Uani 1 1 d . . . . .
C37 C 0.1582(2) 0.4893(2) 0.7901(4) 0.0221(9) Uani 1 1 d . . . . .
H37 H 0.162687 0.472222 0.712941 0.026 Uiso 1 1 calc R U . . .
C38 C 0.2044(2) 0.4531(3) 0.8616(4) 0.0277(10) Uani 1 1 d . . . . .
H38A H 0.244415 0.469985 0.843214 0.042 Uiso 1 1 calc R U . . .
H38B H 0.202584 0.403890 0.848040 0.042 Uiso 1 1 calc R U . . .
H38C H 0.196038 0.462209 0.939421 0.042 Uiso 1 1 calc R U . . .
C39 C 0.0951(2) 0.4702(3) 0.8304(5) 0.0363(12) Uani 1 1 d . . . . .
H39A H 0.088483 0.489642 0.903685 0.054 Uiso 1 1 calc R U . . .
H39B H 0.091455 0.420461 0.834021 0.054 Uiso 1 1 calc R U . . .
H39C H 0.065363 0.488357 0.778992 0.054 Uiso 1 1 calc R U . . .
C40 C 0.1279(3) 0.7201(3) 0.6022(5) 0.0366(12) Uani 1 1 d . . . . .
H40 H 0.116927 0.688851 0.540325 0.044 Uiso 1 1 calc R U . . .
C41 C 0.0714(3) 0.7588(3) 0.6372(6) 0.0484(15) Uani 1 1 d . . . . .
H41A H 0.040435 0.726122 0.659000 0.073 Uiso 1 1 calc R U . . .
H41B H 0.056854 0.786332 0.575363 0.073 Uiso 1 1 calc R U . . .
H41C H 0.080701 0.788689 0.699549 0.073 Uiso 1 1 calc R U . . .
C42 C 0.1748(3) 0.7701(3) 0.5596(6) 0.0525(16) Uani 1 1 d . . . . .
H42A H 0.183969 0.803590 0.617085 0.079 Uiso 1 1 calc R U . . .
H42B H 0.159414 0.793597 0.494367 0.079 Uiso 1 1 calc R U . . .
H42C H 0.211257 0.745110 0.540173 0.079 Uiso 1 1 calc R U . . .
C43 C 0.09820(18) 0.4839(2) 0.3554(4) 0.0170(8) Uani 1 1 d . . . . .
C44 C 0.10936(18) 0.5282(2) 0.2677(4) 0.0202(9) Uani 1 1 d . . . . .
C45 C 0.1141(2) 0.4988(3) 0.1629(4) 0.0232(9) Uani 1 1 d . . . . .
H45 H 0.121139 0.527329 0.100967 0.028 Uiso 1 1 calc R U . . .
C46 C 0.1089(2) 0.4298(3) 0.1480(4) 0.0263(10) Uani 1 1 d . . . . .
H46 H 0.112939 0.410879 0.076354 0.032 Uiso 1 1 calc R U . . .
C47 C 0.0977(2) 0.3875(2) 0.2367(4) 0.0263(10) Uani 1 1 d . . . . .
H47 H 0.093599 0.339845 0.224838 0.032 Uiso 1 1 calc R U . . .
C48 C 0.09222(19) 0.4133(2) 0.3430(4) 0.0212(9) Uani 1 1 d . . . . .
C49 C 0.0775(3) 0.3664(3) 0.4390(4) 0.0359(13) Uani 1 1 d . . . . .
H49 H 0.087913 0.390614 0.508836 0.043 Uiso 1 1 calc R U . . .
C50 C 0.1129(3) 0.2996(3) 0.4352(5) 0.0394(13) Uani 1 1 d . . . . .
H50A H 0.098292 0.271366 0.374295 0.059 Uiso 1 1 calc R U . . .
H50B H 0.107639 0.275009 0.504827 0.059 Uiso 1 1 calc R U . . .
H50C H 0.155322 0.309661 0.424158 0.059 Uiso 1 1 calc R U . . .
C51 C 0.0099(3) 0.3516(3) 0.4401(6) 0.057(2) Uani 1 1 d . . . . .
H51A H -0.012234 0.394668 0.442029 0.086 Uiso 1 1 calc R U . . .
H51B H -0.000118 0.324465 0.505375 0.086 Uiso 1 1 calc R U . . .
H51C H -0.001039 0.326108 0.373617 0.086 Uiso 1 1 calc R U . . .
C52 C 0.1129(2) 0.6048(2) 0.2830(4) 0.0267(10) Uani 1 1 d . . . . .
H52 H 0.116037 0.614029 0.363765 0.032 Uiso 1 1 calc R U . . .
C53 C 0.1669(2) 0.6361(3) 0.2278(5) 0.0372(12) Uani 1 1 d . . . . .
H53A H 0.202990 0.611798 0.251162 0.056 Uiso 1 1 calc R U . . .
H53B H 0.170058 0.684202 0.248788 0.056 Uiso 1 1 calc R U . . .
H53C H 0.162645 0.632561 0.147666 0.056 Uiso 1 1 calc R U . . .
C54 C 0.0556(3) 0.6382(3) 0.2416(6) 0.0494(17) Uani 1 1 d . . . . .
H54A H 0.052813 0.632838 0.161529 0.074 Uiso 1 1 calc R U . . .
H54B H 0.056108 0.686882 0.260083 0.074 Uiso 1 1 calc R U . . .
H54C H 0.021043 0.616521 0.276612 0.074 Uiso 1 1 calc R U . . .

loop_
_atom_site_aniso_label
_atom_site_aniso_U_11
_atom_site_aniso_U_22
_atom_site_aniso_U_33
_atom_site_aniso_U_23
_atom_site_aniso_U_13
_atom_site_aniso_U_12
Ge1 0.0151(2) 0.0148(2) 0.0338(3) -0.0015(2) 0.0005(2) 0.00024(17)
Co1 0.0163(3) 0.0140(3) 0.0198(3) 0.0000(3) 0.0031(3) -0.0002(3)
Cl1 0.0457(6) 0.0233(6) 0.0288(6) -0.0087(5) 0.0107(5) -0.0003(5)
Cl2 0.0445(7) 0.0230(6) 0.0297(6) 0.0077(5) 0.0085(5) -0.0017(5)
N1 0.0143(14) 0.0141(16) 0.0168(17) 0.0017(13) -0.0011(14) 0.0001(12)
N4 0.0144(14) 0.0135(15) 0.0191(17) 0.0001(14) -0.0007(15) 0.0002(11)
N3 0.0133(16) 0.0193(18) 0.0184(17) 0.0034(14) -0.0001(14) 0.0005(14)
N2 0.0124(14) 0.0178(16) 0.0177(18) 0.0011(14) -0.0012(13) 0.0001(13)
N5 0.0151(17) 0.0232(19) 0.0176(18) -0.0040(15) -0.0010(14) 0.0017(14)
N6 0.0153(16) 0.0196(17) 0.0136(17) -0.0011(14) -0.0002(12) 0.0008(13)
C1 0.0159(19) 0.0127(19) 0.019(2) -0.0013(16) 0.0006(15) -0.0013(15)
C2 0.0133(19) 0.028(2) 0.022(2) 0.0010(18) 0.0024(17) -0.0017(16)
C3 0.0139(18) 0.024(2) 0.019(2) 0.0019(17) -0.0001(15) -0.0010(16)
C4 0.015(2) 0.023(2) 0.020(2) 0.0075(17) 0.0009(16) 0.0013(17)
C5 0.0161(19) 0.025(2) 0.018(2) 0.0090(17) 0.0047(16) 0.0007(17)
C6 0.021(2) 0.035(3) 0.021(2) 0.011(2) -0.0009(17) -0.0009(19)
C7 0.028(2) 0.034(3) 0.034(3) 0.020(2) -0.005(2) -0.001(2)
C8 0.030(2) 0.022(2) 0.038(3) 0.010(2) -0.002(2) -0.001(2)
C9 0.023(2) 0.025(2) 0.027(2) 0.0099(19) -0.0013(18) -0.0036(18)
C10 0.041(3) 0.022(2) 0.033(3) 0.004(2) -0.005(2) -0.005(2)
C11 0.064(4) 0.028(3) 0.044(3) -0.006(2) -0.003(3) -0.009(2)
C12 0.044(3) 0.037(3) 0.057(4) 0.004(3) -0.014(3) -0.012(3)
C13 0.018(2) 0.029(2) 0.016(2) 0.0000(18) 0.0002(16) 0.0044(17)
C14 0.024(2) 0.034(3) 0.024(2) -0.003(2) -0.0022(18) 0.0016(19)
C15 0.023(2) 0.048(3) 0.029(3) -0.007(2) 0.000(2) 0.009(2)
C16 0.0140(18) 0.022(2) 0.018(2) 0.0053(17) -0.0040(16) -0.0039(16)
C17 0.0182(19) 0.025(2) 0.022(2) 0.0064(18) -0.0060(17) -0.0034(17)
C18 0.028(2) 0.025(2) 0.028(2) 0.012(2) -0.0086(19) -0.0046(19)
C19 0.028(2) 0.041(3) 0.024(2) 0.012(2) -0.0052(19) -0.008(2)
C20 0.025(2) 0.044(3) 0.014(2) -0.0009(19) 0.0016(18) -0.003(2)
C21 0.014(2) 0.029(2) 0.022(2) 0.0018(18) 0.0003(17) 0.0004(17)
C22 0.022(2) 0.028(3) 0.021(2) -0.0058(18) 0.0016(18) 0.0007(18)
C23 0.033(3) 0.032(3) 0.065(4) -0.009(3) -0.003(3) -0.009(2)
C24 0.043(3) 0.035(3) 0.055(4) -0.008(3) 0.020(3) 0.006(3)
C25 0.043(3) 0.018(2) 0.028(2) 0.0026(19) -0.009(2) 0.002(2)
C26 0.038(3) 0.027(3) 0.053(3) -0.008(2) -0.016(3) 0.002(2)
C27 0.038(3) 0.030(3) 0.048(3) -0.005(2) 0.007(2) -0.003(2)
C28 0.0171(19) 0.0133(19) 0.016(2) 0.0008(15) 0.0008(15) 0.0000(15)
C29 0.017(2) 0.031(2) 0.023(2) -0.0047(19) 0.0034(17) 0.0046(18)
C30 0.0123(17) 0.032(2) 0.021(2) 0.001(2) -0.0003(17) 0.0033(16)
C31 0.017(2) 0.024(2) 0.022(2) -0.0091(18) 0.0032(16) -0.0018(17)
C32 0.023(2) 0.028(2) 0.029(2) -0.010(2) 0.0023(18) 0.0014(18)
C33 0.034(3) 0.024(2) 0.040(3) -0.018(2) 0.004(2) -0.001(2)
C34 0.022(2) 0.042(3) 0.034(3) -0.018(2) -0.004(2) 0.001(2)
C35 0.021(2) 0.040(3) 0.022(2) -0.013(2) -0.0031(18) 0.003(2)
C36 0.0138(19) 0.033(3) 0.018(2) -0.0098(18) 0.0041(16) -0.0019(17)
C37 0.024(2) 0.028(2) 0.015(2) -0.0004(17) -0.0001(17) -0.0049(18)
C38 0.028(2) 0.036(3) 0.020(2) 0.0022(19) -0.0008(18) 0.000(2)
C39 0.028(3) 0.045(3) 0.037(3) 0.009(2) -0.004(2) -0.011(2)
C40 0.050(3) 0.023(2) 0.037(3) -0.006(2) -0.004(2) 0.009(2)
C41 0.046(3) 0.039(3) 0.060(4) -0.003(3) -0.007(3) 0.015(3)
C42 0.064(4) 0.027(3) 0.066(4) 0.006(3) 0.013(3) 0.013(3)
C43 0.0121(18) 0.023(2) 0.015(2) -0.0016(16) -0.0029(15) 0.0012(15)
C44 0.0149(19) 0.024(2) 0.021(2) -0.0003(18) 0.0011(16) -0.0002(17)
C45 0.022(2) 0.029(2) 0.018(2) 0.0026(19) 0.0007(17) 0.0013(19)
C46 0.027(2) 0.034(3) 0.018(2) -0.0057(19) -0.0001(18) 0.002(2)
C47 0.032(2) 0.022(2) 0.025(2) -0.0040(19) -0.0039(19) -0.0010(19)
C48 0.023(2) 0.023(2) 0.017(2) 0.0011(18) -0.0026(17) -0.0005(17)
C49 0.066(4) 0.021(2) 0.021(2) 0.0001(19) 0.000(2) -0.003(2)
C50 0.043(3) 0.029(3) 0.047(3) 0.010(2) -0.008(2) -0.006(2)
C51 0.059(4) 0.034(3) 0.078(5) 0.019(3) 0.042(4) 0.009(3)
C52 0.035(3) 0.021(2) 0.025(2) 0.0010(19) 0.0051(19) 0.000(2)
C53 0.033(3) 0.030(3) 0.049(3) 0.000(2) 0.011(2) -0.005(2)
C54 0.035(3) 0.026(3) 0.087(5) 0.006(3) 0.005(3) 0.008(2)

loop_
_atom_type_symbol
_atom_type_description
_atom_type_scat_dispersion_real
_atom_type_scat_dispersion_imag
_atom_type_scat_source
C C 0.0181 0.0091 'International Tables Vol C Tables 4.2.6.8 and 6.1.1.4'
H H 0.0000 0.0000 'International Tables Vol C Tables 4.2.6.8 and 6.1.1.4'
Cl Cl 0.3639 0.7018 'International Tables Vol C Tables 4.2.6.8 and 6.1.1.4'
Co Co -2.3653 3.6143 'International Tables Vol C Tables 4.2.6.8 and 6.1.1.4'
Ge Ge -1.0885 0.8855 'International Tables Vol C Tables 4.2.6.8 and 6.1.1.4'
N N 0.0311 0.0180 'International Tables Vol C Tables 4.2.6.8 and 6.1.1.4'

loop_
_geom_angle_atom_site_label_1
_geom_angle_atom_site_label_2
_geom_angle_atom_site_label_3
_geom_angle
_geom_angle_site_symmetry_1
_geom_angle_site_symmetry_3
_geom_angle_publ_flag
N1 Ge1 Co1 44.05(10) . . ?
N1 Ge1 N4 87.74(13) . . ?
N4 Ge1 Co1 43.69(10) . . ?
Cl1 Co1 Ge1 127.44(5) . . ?
Cl2 Co1 Ge1 126.46(5) . . ?
Cl2 Co1 Cl1 106.09(5) . . ?
N1 Co1 Ge1 38.68(9) . . ?
N1 Co1 Cl1 110.70(11) . . ?
N1 Co1 Cl2 125.07(11) . . ?
N4 Co1 Ge1 38.73(9) . . ?
N4 Co1 Cl1 126.48(12) . . ?
N4 Co1 Cl2 110.71(11) . . ?
N4 Co1 N1 77.41(12) . . ?
Ge1 N1 Co1 97.27(14) . . ?
C1 N1 Ge1 127.4(3) . . ?
C1 N1 Co1 134.8(3) . . ?
Ge1 N4 Co1 97.58(14) . . ?
C28 N4 Ge1 125.6(3) . . ?
C28 N4 Co1 136.4(3) . . ?
C1 N3 C2 109.7(3) . . ?
C1 N3 C4 125.9(3) . . ?
C2 N3 C4 124.1(4) . . ?
C1 N2 C3 109.7(3) . . ?
C1 N2 C16 123.5(3) . . ?
C3 N2 C16 125.6(3) . . ?
C28 N5 C29 109.5(3) . . ?
C28 N5 C31 126.8(3) . . ?
C29 N5 C31 123.7(4) . . ?
C28 N6 C30 109.8(3) . . ?
C28 N6 C43 124.3(4) . . ?
C30 N6 C43 124.7(4) . . ?
N1 C1 N3 128.7(4) . . ?
N1 C1 N2 125.9(4) . . ?
N2 C1 N3 105.4(3) . . ?
N3 C2 H2 126.3 . . ?
C3 C2 N3 107.5(4) . . ?
C3 C2 H2 126.3 . . ?
N2 C3 H3 126.2 . . ?
C2 C3 N2 107.7(4) . . ?
C2 C3 H3 126.2 . . ?
C5 C4 N3 118.7(4) . . ?
C5 C4 C9 123.7(4) . . ?
C9 C4 N3 117.5(4) . . ?
C4 C5 C6 116.1(4) . . ?
C4 C5 C13 121.2(4) . . ?
C6 C5 C13 122.6(4) . . ?
C5 C6 H6 119.2 . . ?
C7 C6 C5 121.7(4) . . ?
C7 C6 H6 119.2 . . ?
C6 C7 H7 119.8 . . ?
C8 C7 C6 120.4(4) . . ?
C8 C7 H7 119.8 . . ?
C7 C8 H8 119.5 . . ?
C7 C8 C9 120.9(5) . . ?
C9 C8 H8 119.5 . . ?
C4 C9 C8 117.0(4) . . ?
C4 C9 C10 123.2(4) . . ?
C8 C9 C10 119.7(4) . . ?
C9 C10 H10 107.5 . . ?
C9 C10 C11 113.2(4) . . ?
C9 C10 C12 110.1(4) . . ?
C11 C10 H10 107.5 . . ?
C11 C10 C12 110.7(4) . . ?
C12 C10 H10 107.5 . . ?
C10 C11 H11A 109.5 . . ?
C10 C11 H11B 109.5 . . ?
C10 C11 H11C 109.5 . . ?
H11A C11 H11B 109.5 . . ?
H11A C11 H11C 109.5 . . ?
H11B C11 H11C 109.5 . . ?
C10 C12 H12A 109.5 . . ?
C10 C12 H12B 109.5 . . ?
C10 C12 H12C 109.5 . . ?
H12A C12 H12B 109.5 . . ?
H12A C12 H12C 109.5 . . ?
H12B C12 H12C 109.5 . . ?
C5 C13 H13 107.8 . . ?
C5 C13 C14 113.4(4) . . ?
C5 C13 C15 110.9(4) . . ?
C14 C13 H13 107.8 . . ?
C14 C13 C15 109.0(4) . . ?
C15 C13 H13 107.8 . . ?
C13 C14 H14A 109.5 . . ?
C13 C14 H14B 109.5 . . ?
C13 C14 H14C 109.5 . . ?
H14A C14 H14B 109.5 . . ?
H14A C14 H14C 109.5 . . ?
H14B C14 H14C 109.5 . . ?
C13 C15 H15A 109.5 . . ?
C13 C15 H15B 109.5 . . ?
C13 C15 H15C 109.5 . . ?
H15A C15 H15B 109.5 . . ?
H15A C15 H15C 109.5 . . ?
H15B C15 H15C 109.5 . . ?
C17 C16 N2 118.8(4) . . ?
C17 C16 C21 123.6(4) . . ?
C21 C16 N2 117.7(4) . . ?
C16 C17 C18 116.6(4) . . ?
C16 C17 C25 122.7(4) . . ?
C18 C17 C25 120.6(4) . . ?
C17 C18 H18 119.4 . . ?
C19 C18 C17 121.3(4) . . ?
C19 C18 H18 119.4 . . ?
C18 C19 H19 119.8 . . ?
C18 C19 C20 120.4(5) . . ?
C20 C19 H19 119.8 . . ?
C19 C20 H20 119.4 . . ?
C19 C20 C21 121.1(5) . . ?
C21 C20 H20 119.4 . . ?
C16 C21 C22 122.5(4) . . ?
C20 C21 C16 117.0(4) . . ?
C20 C21 C22 120.4(4) . . ?
C21 C22 H22 107.4 . . ?
C21 C22 C23 109.6(4) . . ?
C23 C22 H22 107.4 . . ?
C24 C22 C21 113.3(4) . . ?
C24 C22 H22 107.4 . . ?
C24 C22 C23 111.4(4) . . ?
C22 C23 H23A 109.5 . . ?
C22 C23 H23B 109.5 . . ?
C22 C23 H23C 109.5 . . ?
H23A C23 H23B 109.5 . . ?
H23A C23 H23C 109.5 . . ?
H23B C23 H23C 109.5 . . ?
C22 C24 H24A 109.5 . . ?
C22 C24 H24B 109.5 . . ?
C22 C24 H24C 109.5 . . ?
H24A C24 H24B 109.5 . . ?
H24A C24 H24C 109.5 . . ?
H24B C24 H24C 109.5 . . ?
C17 C25 H25 107.5 . . ?
C17 C25 C26 113.9(4) . . ?
C17 C25 C27 109.9(4) . . ?
C26 C25 H25 107.5 . . ?
C26 C25 C27 110.2(4) . . ?
C27 C25 H25 107.5 . . ?
C25 C26 H26A 109.5 . . ?
C25 C26 H26B 109.5 . . ?
C25 C26 H26C 109.5 . . ?
H26A C26 H26B 109.5 . . ?
H26A C26 H26C 109.5 . . ?
H26B C26 H26C 109.5 . . ?
C25 C27 H27A 109.5 . . ?
C25 C27 H27B 109.5 . . ?
C25 C27 H27C 109.5 . . ?
H27A C27 H27B 109.5 . . ?
H27A C27 H27C 109.5 . . ?
H27B C27 H27C 109.5 . . ?
N4 C28 N5 128.7(4) . . ?
N4 C28 N6 125.8(4) . . ?
N6 C28 N5 105.5(3) . . ?
N5 C29 H29 126.2 . . ?
C30 C29 N5 107.7(4) . . ?
C30 C29 H29 126.2 . . ?
N6 C30 H30 126.3 . . ?
C29 C30 N6 107.5(4) . . ?
C29 C30 H30 126.3 . . ?
C32 C31 N5 118.6(4) . . ?
C32 C31 C36 123.1(4) . . ?
C36 C31 N5 118.2(4) . . ?
C31 C32 C33 117.4(5) . . ?
C31 C32 C40 123.3(4) . . ?
C33 C32 C40 119.3(5) . . ?
C32 C33 H33 119.7 . . ?
C34 C33 C32 120.7(5) . . ?
C34 C33 H33 119.7 . . ?
C33 C34 H34 119.8 . . ?
C35 C34 C33 120.5(4) . . ?
C35 C34 H34 119.8 . . ?
C34 C35 H35 119.5 . . ?
C34 C35 C36 120.9(5) . . ?
C36 C35 H35 119.5 . . ?
C31 C36 C35 117.5(4) . . ?
C31 C36 C37 121.7(4) . . ?
C35 C36 C37 120.8(4) . . ?
C36 C37 H37 108.0 . . ?
C36 C37 C39 110.2(4) . . ?
C38 C37 C36 113.3(4) . . ?
C38 C37 H37 108.0 . . ?
C38 C37 C39 109.2(4) . . ?
C39 C37 H37 108.0 . . ?
C37 C38 H38A 109.5 . . ?
C37 C38 H38B 109.5 . . ?
C37 C38 H38C 109.5 . . ?
H38A C38 H38B 109.5 . . ?
H38A C38 H38C 109.5 . . ?
H38B C38 H38C 109.5 . . ?
C37 C39 H39A 109.5 . . ?
C37 C39 H39B 109.5 . . ?
C37 C39 H39C 109.5 . . ?
H39A C39 H39B 109.5 . . ?
H39A C39 H39C 109.5 . . ?
H39B C39 H39C 109.5 . . ?
C32 C40 H40 107.9 . . ?
C32 C40 C41 110.7(5) . . ?
C32 C40 C42 112.0(5) . . ?
C41 C40 H40 107.9 . . ?
C42 C40 H40 107.9 . . ?
C42 C40 C41 110.1(5) . . ?
C40 C41 H41A 109.5 . . ?
C40 C41 H41B 109.5 . . ?
C40 C41 H41C 109.5 . . ?
H41A C41 H41B 109.5 . . ?
H41A C41 H41C 109.5 . . ?
H41B C41 H41C 109.5 . . ?
C40 C42 H42A 109.5 . . ?
C40 C42 H42B 109.5 . . ?
C40 C42 H42C 109.5 . . ?
H42A C42 H42B 109.5 . . ?
H42A C42 H42C 109.5 . . ?
H42B C42 H42C 109.5 . . ?
C44 C43 N6 117.7(4) . . ?
C44 C43 C48 123.4(4) . . ?
C48 C43 N6 118.8(4) . . ?
C43 C44 C45 116.8(4) . . ?
C43 C44 C52 122.1(4) . . ?
C45 C44 C52 121.0(4) . . ?
C44 C45 H45 119.4 . . ?
C46 C45 C44 121.3(4) . . ?
C46 C45 H45 119.4 . . ?
C45 C46 H46 119.8 . . ?
C45 C46 C47 120.4(4) . . ?
C47 C46 H46 119.8 . . ?
C46 C47 H47 119.3 . . ?
C46 C47 C48 121.3(4) . . ?
C48 C47 H47 119.3 . . ?
C43 C48 C49 122.5(4) . . ?
C47 C48 C43 116.8(4) . . ?
C47 C48 C49 120.6(4) . . ?
C48 C49 H49 108.1 . . ?
C48 C49 C50 112.5(4) . . ?
C48 C49 C51 109.5(5) . . ?
C50 C49 H49 108.1 . . ?
C50 C49 C51 110.3(4) . . ?
C51 C49 H49 108.1 . . ?
C49 C50 H50A 109.5 . . ?
C49 C50 H50B 109.5 . . ?
C49 C50 H50C 109.5 . . ?
H50A C50 H50B 109.5 . . ?
H50A C50 H50C 109.5 . . ?
H50B C50 H50C 109.5 . . ?
C49 C51 H51A 109.5 . . ?
C49 C51 H51B 109.5 . . ?
C49 C51 H51C 109.5 . . ?
H51A C51 H51B 109.5 . . ?
H51A C51 H51C 109.5 . . ?
H51B C51 H51C 109.5 . . ?
C44 C52 H52 107.7 . . ?
C44 C52 C54 110.0(4) . . ?
C53 C52 C44 112.9(4) . . ?
C53 C52 H52 107.7 . . ?
C53 C52 C54 110.6(4) . . ?
C54 C52 H52 107.7 . . ?
C52 C53 H53A 109.5 . . ?
C52 C53 H53B 109.5 . . ?
C52 C53 H53C 109.5 . . ?
H53A C53 H53B 109.5 . . ?
H53A C53 H53C 109.5 . . ?
H53B C53 H53C 109.5 . . ?
C52 C54 H54A 109.5 . . ?
C52 C54 H54B 109.5 . . ?
C52 C54 H54C 109.5 . . ?
H54A C54 H54B 109.5 . . ?
H54A C54 H54C 109.5 . . ?
H54B C54 H54C 109.5 . . ?

loop_
_geom_bond_atom_site_label_1
_geom_bond_atom_site_label_2
_geom_bond_distance
_geom_bond_site_symmetry_2
_geom_bond_publ_flag
Ge1 Co1 2.9436(8) . ?
Ge1 N1 1.854(3) . ?
Ge1 N4 1.858(3) . ?
Co1 Cl1 2.2442(14) . ?
Co1 Cl2 2.2366(14) . ?
Co1 N1 2.063(3) . ?
Co1 N4 2.051(3) . ?
N1 C1 1.313(5) . ?
N4 C28 1.320(5) . ?
N3 C1 1.371(5) . ?
N3 C2 1.394(5) . ?
N3 C4 1.446(5) . ?
N2 C1 1.368(5) . ?
N2 C3 1.393(5) . ?
N2 C16 1.446(5) . ?
N5 C28 1.373(5) . ?
N5 C29 1.394(5) . ?
N5 C31 1.455(6) . ?
N6 C28 1.362(5) . ?
N6 C30 1.397(5) . ?
N6 C43 1.448(5) . ?
C2 H2 0.9500 . ?
C2 C3 1.337(6) . ?
C3 H3 0.9500 . ?
C4 C5 1.395(6) . ?
C4 C9 1.399(6) . ?
C5 C6 1.404(6) . ?
C5 C13 1.512(6) . ?
C6 H6 0.9500 . ?
C6 C7 1.378(7) . ?
C7 H7 0.9500 . ?
C7 C8 1.373(7) . ?
C8 H8 0.9500 . ?
C8 C9 1.400(6) . ?
C9 C10 1.513(7) . ?
C10 H10 1.0000 . ?
C10 C11 1.534(7) . ?
C10 C12 1.539(7) . ?
C11 H11A 0.9800 . ?
C11 H11B 0.9800 . ?
C11 H11C 0.9800 . ?
C12 H12A 0.9800 . ?
C12 H12B 0.9800 . ?
C12 H12C 0.9800 . ?
C13 H13 1.0000 . ?
C13 C14 1.527(6) . ?
C13 C15 1.532(6) . ?
C14 H14A 0.9800 . ?
C14 H14B 0.9800 . ?
C14 H14C 0.9800 . ?
C15 H15A 0.9800 . ?
C15 H15B 0.9800 . ?
C15 H15C 0.9800 . ?
C16 C17 1.393(6) . ?
C16 C21 1.398(6) . ?
C17 C18 1.405(6) . ?
C17 C25 1.510(7) . ?
C18 H18 0.9500 . ?
C18 C19 1.377(7) . ?
C19 H19 0.9500 . ?
C19 C20 1.379(7) . ?
C20 H20 0.9500 . ?
C20 C21 1.398(7) . ?
C21 C22 1.527(6) . ?
C22 H22 1.0000 . ?
C22 C23 1.538(7) . ?
C22 C24 1.520(7) . ?
C23 H23A 0.9800 . ?
C23 H23B 0.9800 . ?
C23 H23C 0.9800 . ?
C24 H24A 0.9800 . ?
C24 H24B 0.9800 . ?
C24 H24C 0.9800 . ?
C25 H25 1.0000 . ?
C25 C26 1.523(7) . ?
C25 C27 1.546(7) . ?
C26 H26A 0.9800 . ?
C26 H26B 0.9800 . ?
C26 H26C 0.9800 . ?
C27 H27A 0.9800 . ?
C27 H27B 0.9800 . ?
C27 H27C 0.9800 . ?
C29 H29 0.9500 . ?
C29 C30 1.335(6) . ?
C30 H30 0.9500 . ?
C31 C32 1.393(6) . ?
C31 C36 1.394(7) . ?
C32 C33 1.403(7) . ?
C32 C40 1.520(7) . ?
C33 H33 0.9500 . ?
C33 C34 1.385(8) . ?
C34 H34 0.9500 . ?
C34 C35 1.380(7) . ?
C35 H35 0.9500 . ?
C35 C36 1.397(6) . ?
C36 C37 1.529(6) . ?
C37 H37 1.0000 . ?
C37 C38 1.526(6) . ?
C37 C39 1.539(6) . ?
C38 H38A 0.9800 . ?
C38 H38B 0.9800 . ?
C38 H38C 0.9800 . ?
C39 H39A 0.9800 . ?
C39 H39B 0.9800 . ?
C39 H39C 0.9800 . ?
C40 H40 1.0000 . ?
C40 C41 1.536(7) . ?
C40 C42 1.527(8) . ?
C41 H41A 0.9800 . ?
C41 H41B 0.9800 . ?
C41 H41C 0.9800 . ?
C42 H42A 0.9800 . ?
C42 H42B 0.9800 . ?
C42 H42C 0.9800 . ?
C43 C44 1.397(6) . ?
C43 C48 1.398(6) . ?
C44 C45 1.400(6) . ?
C44 C52 1.516(6) . ?
C45 H45 0.9500 . ?
C45 C46 1.372(7) . ?
C46 H46 0.9500 . ?
C46 C47 1.381(7) . ?
C47 H47 0.9500 . ?
C47 C48 1.393(6) . ?
C48 C49 1.522(6) . ?
C49 H49 1.0000 . ?
C49 C50 1.531(7) . ?
C49 C51 1.542(9) . ?
C50 H50A 0.9800 . ?
C50 H50B 0.9800 . ?
C50 H50C 0.9800 . ?
C51 H51A 0.9800 . ?
C51 H51B 0.9800 . ?
C51 H51C 0.9800 . ?
C52 H52 1.0000 . ?
C52 C53 1.513(7) . ?
C52 C54 1.526(7) . ?
C53 H53A 0.9800 . ?
C53 H53B 0.9800 . ?
C53 H53C 0.9800 . ?
C54 H54A 0.9800 . ?
C54 H54B 0.9800 . ?
C54 H54C 0.9800 . ?

loop_
_geom_torsion_atom_site_label_1
_geom_torsion_atom_site_label_2
_geom_torsion_atom_site_label_3
_geom_torsion_atom_site_label_4
_geom_torsion
_geom_torsion_site_symmetry_1
_geom_torsion_site_symmetry_2
_geom_torsion_site_symmetry_3
_geom_torsion_site_symmetry_4
_geom_torsion_publ_flag
Ge1 N1 C1 N3 -53.6(6) . . . . ?
Ge1 N1 C1 N2 127.7(4) . . . . ?
Ge1 N4 C28 N5 -49.9(6) . . . . ?
Ge1 N4 C28 N6 130.3(4) . . . . ?
Co1 Ge1 N1 C1 172.9(5) . . . . ?
Co1 Ge1 N4 C28 173.5(5) . . . . ?
Co1 N1 C1 N3 116.4(5) . . . . ?
Co1 N1 C1 N2 -62.2(6) . . . . ?
Co1 N4 C28 N5 120.7(5) . . . . ?
Co1 N4 C28 N6 -59.0(6) . . . . ?
N1 Ge1 N4 Co1 0.1(2) . . . . ?
N1 Ge1 N4 C28 173.6(4) . . . . ?
N4 Ge1 N1 Co1 -0.1(2) . . . . ?
N4 Ge1 N1 C1 172.8(4) . . . . ?
N3 C2 C3 N2 0.6(5) . . . . ?
N3 C4 C5 C6 -177.1(4) . . . . ?
N3 C4 C5 C13 2.3(6) . . . . ?
N3 C4 C9 C8 178.6(4) . . . . ?
N3 C4 C9 C10 -0.2(6) . . . . ?
N2 C16 C17 C18 -178.5(4) . . . . ?
N2 C16 C17 C25 3.6(6) . . . . ?
N2 C16 C21 C20 178.4(4) . . . . ?
N2 C16 C21 C22 -4.8(6) . . . . ?
N5 C29 C30 N6 0.2(5) . . . . ?
N5 C31 C32 C33 176.1(4) . . . . ?
N5 C31 C32 C40 -1.1(7) . . . . ?
N5 C31 C36 C35 -175.7(4) . . . . ?
N5 C31 C36 C37 3.0(6) . . . . ?
N6 C43 C44 C45 -179.4(4) . . . . ?
N6 C43 C44 C52 -2.7(6) . . . . ?
N6 C43 C48 C47 179.6(4) . . . . ?
N6 C43 C48 C49 2.5(6) . . . . ?
C1 N3 C2 C3 -0.7(5) . . . . ?
C1 N3 C4 C5 -84.8(5) . . . . ?
C1 N3 C4 C9 97.4(5) . . . . ?
C1 N2 C3 C2 -0.3(5) . . . . ?
C1 N2 C16 C17 110.6(5) . . . . ?
C1 N2 C16 C21 -68.9(5) . . . . ?
C2 N3 C1 N1 -178.4(4) . . . . ?
C2 N3 C1 N2 0.5(5) . . . . ?
C2 N3 C4 C5 102.1(5) . . . . ?
C2 N3 C4 C9 -75.7(6) . . . . ?
C3 N2 C1 N1 178.8(4) . . . . ?
C3 N2 C1 N3 -0.1(5) . . . . ?
C3 N2 C16 C17 -82.7(5) . . . . ?
C3 N2 C16 C21 97.8(5) . . . . ?
C4 N3 C1 N1 7.7(7) . . . . ?
C4 N3 C1 N2 -173.4(4) . . . . ?
C4 N3 C2 C3 173.3(4) . . . . ?
C4 C5 C6 C7 -1.7(6) . . . . ?
C4 C5 C13 C14 156.7(4) . . . . ?
C4 C5 C13 C15 -80.3(5) . . . . ?
C4 C9 C10 C11 -127.4(5) . . . . ?
C4 C9 C10 C12 108.0(5) . . . . ?
C5 C4 C9 C8 0.9(7) . . . . ?
C5 C4 C9 C10 -177.9(4) . . . . ?
C5 C6 C7 C8 1.2(7) . . . . ?
C6 C5 C13 C14 -23.9(6) . . . . ?
C6 C5 C13 C15 99.1(5) . . . . ?
C6 C7 C8 C9 0.4(7) . . . . ?
C7 C8 C9 C4 -1.4(7) . . . . ?
C7 C8 C9 C10 177.4(4) . . . . ?
C8 C9 C10 C11 53.8(6) . . . . ?
C8 C9 C10 C12 -70.8(6) . . . . ?
C9 C4 C5 C6 0.6(6) . . . . ?
C9 C4 C5 C13 180.0(4) . . . . ?
C13 C5 C6 C7 179.0(4) . . . . ?
C16 N2 C1 N1 -12.7(7) . . . . ?
C16 N2 C1 N3 168.4(4) . . . . ?
C16 N2 C3 C2 -168.5(4) . . . . ?
C16 C17 C18 C19 0.1(6) . . . . ?
C16 C17 C25 C26 -133.2(4) . . . . ?
C16 C17 C25 C27 102.5(5) . . . . ?
C16 C21 C22 C23 -91.1(5) . . . . ?
C16 C21 C22 C24 143.8(5) . . . . ?
C17 C16 C21 C20 -1.1(6) . . . . ?
C17 C16 C21 C22 175.7(4) . . . . ?
C17 C18 C19 C20 -1.0(7) . . . . ?
C18 C17 C25 C26 49.1(6) . . . . ?
C18 C17 C25 C27 -75.2(6) . . . . ?
C18 C19 C20 C21 0.9(7) . . . . ?
C19 C20 C21 C16 0.1(7) . . . . ?
C19 C20 C21 C22 -176.7(4) . . . . ?
C20 C21 C22 C23 85.5(5) . . . . ?
C20 C21 C22 C24 -39.5(6) . . . . ?
C21 C16 C17 C18 1.0(6) . . . . ?
C21 C16 C17 C25 -176.9(4) . . . . ?
C25 C17 C18 C19 178.0(4) . . . . ?
C28 N5 C29 C30 0.2(5) . . . . ?
C28 N5 C31 C32 101.5(5) . . . . ?
C28 N5 C31 C36 -81.2(6) . . . . ?
C28 N6 C30 C29 -0.5(5) . . . . ?
C28 N6 C43 C44 -74.0(5) . . . . ?
C28 N6 C43 C48 106.1(5) . . . . ?
C29 N5 C28 N4 179.7(4) . . . . ?
C29 N5 C28 N6 -0.5(5) . . . . ?
C29 N5 C31 C32 -79.1(6) . . . . ?
C29 N5 C31 C36 98.1(5) . . . . ?
C30 N6 C28 N4 -179.6(4) . . . . ?
C30 N6 C28 N5 0.6(5) . . . . ?
C30 N6 C43 C44 92.2(5) . . . . ?
C30 N6 C43 C48 -87.8(5) . . . . ?
C31 N5 C28 N4 -0.9(7) . . . . ?
C31 N5 C28 N6 178.9(4) . . . . ?
C31 N5 C29 C30 -179.2(4) . . . . ?
C31 C32 C33 C34 -0.1(7) . . . . ?
C31 C32 C40 C41 105.3(6) . . . . ?
C31 C32 C40 C42 -131.4(5) . . . . ?
C31 C36 C37 C38 154.6(4) . . . . ?
C31 C36 C37 C39 -82.7(5) . . . . ?
C32 C31 C36 C35 1.4(6) . . . . ?
C32 C31 C36 C37 -179.9(4) . . . . ?
C32 C33 C34 C35 0.8(7) . . . . ?
C33 C32 C40 C41 -71.8(6) . . . . ?
C33 C32 C40 C42 51.5(6) . . . . ?
C33 C34 C35 C36 -0.5(7) . . . . ?
C34 C35 C36 C31 -0.6(6) . . . . ?
C34 C35 C36 C37 -179.3(4) . . . . ?
C35 C36 C37 C38 -26.7(6) . . . . ?
C35 C36 C37 C39 95.9(5) . . . . ?
C36 C31 C32 C33 -1.0(7) . . . . ?
C36 C31 C32 C40 -178.2(4) . . . . ?
C40 C32 C33 C34 177.2(5) . . . . ?
C43 N6 C28 N4 -11.7(6) . . . . ?
C43 N6 C28 N5 168.5(4) . . . . ?
C43 N6 C30 C29 -168.4(4) . . . . ?
C43 C44 C45 C46 -0.9(6) . . . . ?
C43 C44 C52 C53 132.4(5) . . . . ?
C43 C44 C52 C54 -103.5(5) . . . . ?
C43 C48 C49 C50 -139.7(5) . . . . ?
C43 C48 C49 C51 97.2(5) . . . . ?
C44 C43 C48 C47 -0.3(6) . . . . ?
C44 C43 C48 C49 -177.4(4) . . . . ?
C44 C45 C46 C47 1.1(7) . . . . ?
C45 C44 C52 C53 -51.0(6) . . . . ?
C45 C44 C52 C54 73.1(6) . . . . ?
C45 C46 C47 C48 -0.9(7) . . . . ?
C46 C47 C48 C43 0.4(7) . . . . ?
C46 C47 C48 C49 177.6(5) . . . . ?
C47 C48 C49 C50 43.3(7) . . . . ?
C47 C48 C49 C51 -79.8(6) . . . . ?
C48 C43 C44 C45 0.5(6) . . . . ?
C48 C43 C44 C52 177.2(4) . . . . ?
C52 C44 C45 C46 -177.7(4) . . . . ?

loop_
_twin_individual_id
_twin_individual_mass_fraction_refined
1 0.507(5)
2 0.493(5)
